data_7201476
loop_
_publ_author_name
'Gu, Zhi-Guo'
'Sevov, Slavi C.'

_publ_section_title
;
 Syntheses, structures, and magnetic properties of heterometallic
 coordination polymers with carboxyphosphonate linkers
;
_journal_issue 44
_journal_name_full 'Journal of Materials Chemistry'
_journal_page_first 8442
_journal_paper_doi 10.1039/b915459k
_journal_volume 19
_journal_year 2009
_chemical_formula_sum 'C24 H62 Cu4 N4 Nd4 O55 P4'
_chemical_formula_weight 2241.78
_chemical_name_systematic
;
?
;
_space_group_IT_number 14
_symmetry_cell_setting monoclinic
_symmetry_space_group_name_Hall '-P 2ybc'
_symmetry_space_group_name_H-M 'P 1 21/c 1'
_atom_sites_solution_hydrogens geom
_atom_sites_solution_primary direct
_atom_sites_solution_secondary difmap
_audit_creation_method SHELXL-97
_cell_angle_alpha 90.00
_cell_angle_beta 110.2860(10)
_cell_angle_gamma 90.00
_cell_formula_units_Z 1
_cell_length_a 8.2368(2)
_cell_length_b 20.3660(5)
_cell_length_c 9.4063(2)
_cell_measurement_reflns_used 8592
_cell_measurement_temperature 100(2)
_cell_measurement_theta_max 28.41
_cell_measurement_theta_min 2.84
_cell_volume 1480.04(6)
_computing_cell_refinement SMART
_computing_data_collection 'SMART (Bruker, 2000)'
_computing_data_reduction 'SAINT (Bruker, 2000)'
_computing_molecular_graphics SHELXTL
_computing_publication_material SHELXTL
_computing_structure_refinement 'SHELXL-97 (Sheldrick, 1997)'
_computing_structure_solution 'SHELXS-97 (Sheldrick, 1990)'
_diffrn_ambient_temperature 100(2)
_diffrn_measured_fraction_theta_full 0.989
_diffrn_measured_fraction_theta_max 0.989
_diffrn_measurement_device_type 'Bruker Smart Apex CCD'
_diffrn_measurement_method 'phi and omega scans'
_diffrn_radiation_monochromator graphite
_diffrn_radiation_source 'fine-focus sealed tube'
_diffrn_radiation_type MoK\a
_diffrn_radiation_wavelength 0.71073
_diffrn_reflns_av_R_equivalents 0.0223
_diffrn_reflns_av_sigmaI/netI 0.0209
_diffrn_reflns_limit_h_max 10
_diffrn_reflns_limit_h_min -11
_diffrn_reflns_limit_k_max 23
_diffrn_reflns_limit_k_min -27
_diffrn_reflns_limit_l_max 12
_diffrn_reflns_limit_l_min -11
_diffrn_reflns_number 14194
_diffrn_reflns_theta_full 28.42
_diffrn_reflns_theta_max 28.42
_diffrn_reflns_theta_min 2.00
_exptl_absorpt_coefficient_mu 5.090
_exptl_absorpt_correction_T_max 0.5156
_exptl_absorpt_correction_T_min 0.4782
_exptl_absorpt_correction_type multi-scan
_exptl_absorpt_process_details 'SADABS; Bruker, 2000'
_exptl_crystal_colour blue
_exptl_crystal_density_diffrn 2.515
_exptl_crystal_density_method 'not measured'
_exptl_crystal_description block
_exptl_crystal_F_000 1090
_exptl_crystal_size_max 0.22
_exptl_crystal_size_mid 0.20
_exptl_crystal_size_min 0.18
_refine_diff_density_max 1.550
_refine_diff_density_min -1.174
_refine_diff_density_rms 0.137
_refine_ls_extinction_method none
_refine_ls_goodness_of_fit_ref 1.076
_refine_ls_hydrogen_treatment constr
_refine_ls_matrix_type full
_refine_ls_number_parameters 223
_refine_ls_number_reflns 3688
_refine_ls_number_restraints 0
_refine_ls_restrained_S_all 1.076
_refine_ls_R_factor_all 0.0253
_refine_ls_R_factor_gt 0.0235
_refine_ls_shift/su_max 0.011
_refine_ls_shift/su_mean 0.000
_refine_ls_structure_factor_coef Fsqd
_refine_ls_weighting_details 'calc w=1/[\s^2^(Fo^2^)+(0.0219P)^2^+6.1436P] where P=(Fo^2^+2Fc^2^)/3'
_refine_ls_weighting_scheme calc
_refine_ls_wR_factor_gt 0.0576
_refine_ls_wR_factor_ref 0.0584
_reflns_number_gt 3458
_reflns_number_total 3688
_reflns_threshold_expression >2sigma(I)
_cod_data_source_file b915459k.txt
_cod_data_source_block 5-CuNd
_cod_depositor_comments
;
The following automatic conversions were performed:
'_symmetry_cell_setting' value 'Monoclinic' changed to 'monoclinic'
according to '/home/saulius/struct/CIF-dictionaries/cif_core.dic'
dictionary named 'cif_core.dic' version 2.4.1 from 2010-06-29.

Automatic conversion script
Id: cif_fix_enum 1527 2010-12-29 10:47:43Z saulius 
;
_cod_original_sg_symbol_H-M P2(1)/c
_cod_database_code 7201476

loop_
_symmetry_equiv_pos_as_xyz
'x, y, z'
'-x, y+1/2, -z+1/2'
'-x, -y, -z'
'x, -y-1/2, z-1/2'

loop_
_atom_site_label
_atom_site_type_symbol
_atom_site_fract_x
_atom_site_fract_y
_atom_site_fract_z
_atom_site_U_iso_or_equiv
_atom_site_adp_type
_atom_site_occupancy
_atom_site_symmetry_multiplicity
_atom_site_calc_flag
_atom_site_refinement_flags
_atom_site_disorder_assembly
_atom_site_disorder_group
Cu1 Cu 0.96034(5) 0.297092(19) 1.04591(4) 0.01111(9) Uani 1 1 d . . .
Nd1 Nd 0.61932(2) 0.148084(8) 1.097201(17) 0.00693(5) Uani 1 1 d . . .
P1 P 0.78227(11) 0.19938(4) 0.80036(9) 0.00992(15) Uani 1 1 d . . .
C1 C 1.2174(4) 0.18958(16) 0.8204(4) 0.0120(6) Uani 1 1 d . . .
C2 C 1.1387(4) 0.12100(16) 0.7909(4) 0.0120(6) Uani 1 1 d . . .
H2A H 1.2173 0.0914 0.7618 0.014 Uiso 1 1 calc R . .
H2B H 1.1265 0.1037 0.8850 0.014 Uiso 1 1 calc R . .
C3 C 0.9400(4) 0.06678(15) 0.5596(3) 0.0112(6) Uani 1 1 d . . .
H3A H 0.8893 0.0287 0.5949 0.013 Uiso 1 1 calc R . .
H3B H 1.0526 0.0532 0.5533 0.013 Uiso 1 1 calc R . .
C4 C 0.8191(4) 0.08864(16) 0.4043(4) 0.0112(6) Uani 1 1 d . . .
C5 C 0.8201(4) 0.12087(15) 0.7284(4) 0.0106(6) Uani 1 1 d . . .
H5A H 0.8478 0.0895 0.8116 0.013 Uiso 1 1 d R . .
H5B H 0.7136 0.1066 0.6496 0.013 Uiso 1 1 d R . .
C6 C 0.4304(4) 0.00264(16) 1.0380(3) 0.0102(6) Uani 1 1 d . . .
N1 N 0.9659(3) 0.12175(13) 0.6679(3) 0.0094(5) Uani 1 1 d . . .
O1 O 1.1560(3) 0.23333(11) 0.7188(3) 0.0121(4) Uani 1 1 d . . .
O2 O 1.3417(3) 0.19970(12) 0.9410(3) 0.0128(4) Uani 1 1 d . . .
O3 O 0.7960(3) 0.15119(11) 0.3832(3) 0.0126(4) Uani 1 1 d . . .
O4 O 0.7515(3) 0.04930(12) 0.3017(3) 0.0145(5) Uani 1 1 d . . .
O5 O 0.6372(3) 0.18955(11) 0.8619(3) 0.0113(4) Uani 1 1 d . . .
O6 O 0.9522(3) 0.21860(11) 0.9292(3) 0.0121(4) Uani 1 1 d . . .
O7 O 0.7390(3) 0.24497(11) 0.6646(3) 0.0111(4) Uani 1 1 d . . .
O8 O 0.9423(3) 0.13107(13) 1.1433(3) 0.0179(5) Uani 1 1 d . . .
H8A H 1.0012 0.1390 1.2344 0.022 Uiso 1 1 d R . .
H8B H 0.9949 0.1471 1.0886 0.022 Uiso 1 1 d R . .
O9 O 0.4540(3) 0.18818(12) 1.2594(3) 0.0136(5) Uani 1 1 d . . .
H9A H 0.4820 0.2230 1.3098 0.016 Uiso 1 1 d R . .
H9B H 0.3454 0.1854 1.2288 0.016 Uiso 1 1 d R . .
O10 O 0.4064(3) 0.05853(11) 1.0854(3) 0.0115(4) Uani 1 1 d . . .
O11 O 0.6482(3) 0.04905(11) 0.9550(3) 0.0146(5) Uani 1 1 d . . .
O12 O 0.0000 0.5000 0.5000 0.039(2) Uani 0.70 2 d SP A 1
H12A H 0.0899 0.5169 0.4922 0.039 Uiso 0.35 1 d PR A 1
H12B H -0.0466 0.5280 0.5397 0.039 Uiso 0.35 1 d PR A 1
O12' O 0.074(2) 0.4769(8) 0.619(2) 0.139(10) Uani 0.40 1 d P B 2
H12C H 0.1817 0.4717 0.6456 0.139 Uiso 0.40 1 d PR B 2
H12D H 0.0377 0.4526 0.6747 0.139 Uiso 0.40 1 d PR B 2
O13 O 1.1933(4) 0.34655(14) 0.9461(3) 0.0239(6) Uani 1 1 d . . .
H13A H 1.1110 0.3702 0.9134 0.029 Uiso 1 1 d R . .
H13B H 1.2111 0.3235 0.8810 0.029 Uiso 1 1 d R . .
O14 O 0.3784(5) 0.04127(18) 0.4002(4) 0.0491(10) Uani 1 1 d . . .
H14A H 0.4032 0.0492 0.3219 0.059 Uiso 1 1 d R . .
H14B H 0.3711 0.0773 0.4411 0.059 Uiso 1 1 d R . .

loop_
_atom_site_aniso_label
_atom_site_aniso_U_11
_atom_site_aniso_U_22
_atom_site_aniso_U_33
_atom_site_aniso_U_23
_atom_site_aniso_U_13
_atom_site_aniso_U_12
Cu1 0.01365(19) 0.00979(18) 0.00805(17) -0.00108(14) 0.00142(15) 0.00056(14)
Nd1 0.00809(9) 0.00615(8) 0.00576(8) -0.00014(5) 0.00140(6) -0.00099(6)
P1 0.0121(4) 0.0091(4) 0.0085(4) 0.0005(3) 0.0035(3) 0.0013(3)
C1 0.0091(14) 0.0154(15) 0.0108(14) 0.0014(12) 0.0025(12) -0.0002(12)
C2 0.0130(15) 0.0111(14) 0.0091(14) 0.0003(12) 0.0002(12) 0.0020(12)
C3 0.0138(15) 0.0097(14) 0.0072(13) -0.0016(11) -0.0002(12) 0.0022(12)
C4 0.0112(14) 0.0128(15) 0.0103(14) 0.0017(12) 0.0045(12) 0.0024(12)
C5 0.0146(15) 0.0081(14) 0.0095(14) -0.0003(11) 0.0046(12) -0.0014(11)
C6 0.0095(14) 0.0121(14) 0.0073(13) 0.0009(11) 0.0006(11) -0.0013(11)
N1 0.0105(12) 0.0100(12) 0.0073(11) -0.0014(10) 0.0024(10) 0.0008(10)
O1 0.0107(11) 0.0131(11) 0.0109(10) 0.0017(9) 0.0020(9) -0.0018(9)
O2 0.0099(11) 0.0152(11) 0.0109(11) 0.0014(9) 0.0004(9) 0.0005(9)
O3 0.0157(12) 0.0113(11) 0.0088(10) 0.0013(8) 0.0018(9) 0.0017(9)
O4 0.0147(11) 0.0148(11) 0.0107(11) -0.0013(9) 0.0002(9) -0.0010(9)
O5 0.0127(11) 0.0121(11) 0.0091(10) 0.0003(8) 0.0037(9) 0.0010(9)
O6 0.0143(11) 0.0107(10) 0.0104(10) -0.0015(9) 0.0029(9) 0.0006(9)
O7 0.0148(11) 0.0101(10) 0.0085(10) 0.0014(8) 0.0040(9) 0.0021(9)
O8 0.0137(12) 0.0273(14) 0.0119(11) 0.0054(10) 0.0034(10) -0.0028(10)
O9 0.0113(11) 0.0152(11) 0.0137(11) -0.0051(9) 0.0034(9) -0.0009(9)
O10 0.0116(11) 0.0102(10) 0.0123(11) -0.0007(8) 0.0039(9) -0.0002(8)
O11 0.0196(12) 0.0102(11) 0.0176(12) -0.0038(9) 0.0108(10) -0.0065(9)
O12 0.025(4) 0.047(5) 0.048(5) -0.030(4) 0.016(4) -0.012(3)
O12' 0.143(18) 0.087(13) 0.26(3) -0.106(16) 0.16(2) -0.078(13)
O13 0.0229(14) 0.0283(15) 0.0222(14) -0.0047(11) 0.0101(12) 0.0038(11)
O14 0.075(3) 0.0360(19) 0.055(2) 0.0138(17) 0.047(2) 0.0160(18)

loop_
_atom_type_symbol
_atom_type_description
_atom_type_scat_dispersion_real
_atom_type_scat_dispersion_imag
_atom_type_scat_source
C C 0.0033 0.0016 'International Tables Vol C Tables 4.2.6.8 and 6.1.1.4'
H H 0.0000 0.0000 'International Tables Vol C Tables 4.2.6.8 and 6.1.1.4'
N N 0.0061 0.0033 'International Tables Vol C Tables 4.2.6.8 and 6.1.1.4'
O O 0.0106 0.0060 'International Tables Vol C Tables 4.2.6.8 and 6.1.1.4'
P P 0.1023 0.0942 'International Tables Vol C Tables 4.2.6.8 and 6.1.1.4'
Cu Cu 0.3201 1.2651 'International Tables Vol C Tables 4.2.6.8 and 6.1.1.4'
Nd Nd -0.1943 3.0179 'International Tables Vol C Tables 4.2.6.8 and 6.1.1.4'

loop_
_geom_angle_atom_site_label_1
_geom_angle_atom_site_label_2
_geom_angle_atom_site_label_3
_geom_angle
_geom_angle_site_symmetry_1
_geom_angle_site_symmetry_3
_geom_angle_publ_flag
O6 Cu1 O1 93.85(10) . 4_566 ?
O6 Cu1 O3 97.04(10) . 4_566 ?
O1 Cu1 O3 165.42(10) 4_566 4_566 ?
O6 Cu1 N1 179.19(10) . 4_566 ?
O1 Cu1 N1 86.34(10) 4_566 4_566 ?
O3 Cu1 N1 82.91(10) 4_566 4_566 ?
O6 Cu1 O13 90.00(9) . . ?
O1 Cu1 O13 85.69(9) 4_566 . ?
O3 Cu1 O13 84.65(9) 4_566 . ?
N1 Cu1 O13 90.80(10) 4_566 . ?
O7 Nd1 O5 76.93(8) 4_566 . ?
O7 Nd1 O11 141.20(7) 4_566 . ?
O5 Nd1 O11 75.09(8) . . ?
O7 Nd1 O2 88.94(8) 4_566 1_455 ?
O5 Nd1 O2 69.30(8) . 1_455 ?
O11 Nd1 O2 105.45(8) . 1_455 ?
O7 Nd1 O10 153.53(7) 4_566 . ?
O5 Nd1 O10 118.47(8) . . ?
O11 Nd1 O10 65.17(7) . . ?
O2 Nd1 O10 78.17(8) 1_455 . ?
O7 Nd1 O9 78.60(8) 4_566 . ?
O5 Nd1 O9 131.34(8) . . ?
O11 Nd1 O9 140.15(8) . . ?
O2 Nd1 O9 68.84(8) 1_455 . ?
O10 Nd1 O9 75.21(7) . . ?
O7 Nd1 O8 76.69(8) 4_566 . ?
O5 Nd1 O8 79.26(8) . . ?
O11 Nd1 O8 72.14(8) . . ?
O2 Nd1 O8 147.72(8) 1_455 . ?
O10 Nd1 O8 125.29(8) . . ?
O9 Nd1 O8 133.70(8) . . ?
O7 Nd1 O3 70.63(7) 4_566 1_556 ?
O5 Nd1 O3 138.98(8) . 1_556 ?
O11 Nd1 O3 117.29(8) . 1_556 ?
O2 Nd1 O3 132.70(7) 1_455 1_556 ?
O10 Nd1 O3 101.39(7) . 1_556 ?
O9 Nd1 O3 65.57(8) . 1_556 ?
O8 Nd1 O3 69.50(8) . 1_556 ?
O7 Nd1 O4 117.25(7) 4_566 1_556 ?
O5 Nd1 O4 139.84(7) . 1_556 ?
O11 Nd1 O4 72.04(8) . 1_556 ?
O2 Nd1 O4 142.00(7) 1_455 1_556 ?
O10 Nd1 O4 66.27(7) . 1_556 ?
O9 Nd1 O4 88.81(7) . 1_556 ?
O8 Nd1 O4 69.23(7) . 1_556 ?
O3 Nd1 O4 48.77(7) 1_556 1_556 ?
O7 Nd1 C4 94.22(8) 4_566 1_556 ?
O5 Nd1 C4 145.52(8) . 1_556 ?
O11 Nd1 C4 93.86(8) . 1_556 ?
O2 Nd1 C4 144.67(8) 1_455 1_556 ?
O10 Nd1 C4 83.81(8) . 1_556 ?
O9 Nd1 C4 77.32(8) . 1_556 ?
O8 Nd1 C4 66.26(8) . 1_556 ?
O3 Nd1 C4 24.95(8) 1_556 1_556 ?
O4 Nd1 C4 23.86(8) 1_556 1_556 ?
O5 P1 O7 114.64(13) . . ?
O5 P1 O6 110.69(13) . . ?
O7 P1 O6 112.85(13) . . ?
O5 P1 C5 106.78(14) . . ?
O7 P1 C5 104.30(14) . . ?
O6 P1 C5 106.88(14) . . ?
O2 C1 O1 123.4(3) . . ?
O2 C1 C2 118.5(3) . . ?
O1 C1 C2 118.1(3) . . ?
N1 C2 C1 111.3(3) . . ?
N1 C2 H2A 109.4 . . ?
C1 C2 H2A 109.4 . . ?
N1 C2 H2B 109.4 . . ?
C1 C2 H2B 109.4 . . ?
H2A C2 H2B 108.0 . . ?
N1 C3 C4 109.3(3) . . ?
N1 C3 H3A 109.8 . . ?
C4 C3 H3A 109.8 . . ?
N1 C3 H3B 109.8 . . ?
C4 C3 H3B 109.8 . . ?
H3A C3 H3B 108.3 . . ?
O4 C4 O3 121.3(3) . . ?
O4 C4 C3 122.0(3) . . ?
O3 C4 C3 116.6(3) . . ?
O4 C4 Nd1 64.19(17) . 1_554 ?
O3 C4 Nd1 57.23(16) . 1_554 ?
C3 C4 Nd1 171.2(2) . 1_554 ?
N1 C5 P1 113.4(2) . . ?
N1 C5 H5A 108.6 . . ?
P1 C5 H5A 107.6 . . ?
N1 C5 H5B 110.1 . . ?
P1 C5 H5B 108.8 . . ?
H5A C5 H5B 108.2 . . ?
O11 C6 O10 126.4(3) 3_657 . ?
O11 C6 C6 116.4(3) 3_657 3_657 ?
O10 C6 C6 117.1(3) . 3_657 ?
C3 N1 C2 113.4(2) . . ?
C3 N1 C5 108.0(2) . . ?
C2 N1 C5 112.4(2) . . ?
C3 N1 Cu1 105.12(19) . 4_565 ?
C2 N1 Cu1 106.20(19) . 4_565 ?
C5 N1 Cu1 111.43(19) . 4_565 ?
C1 O1 Cu1 113.6(2) . 4_565 ?
C1 O2 Nd1 139.6(2) . 1_655 ?
C4 O3 Cu1 112.6(2) . 4_565 ?
C4 O3 Nd1 97.82(19) . 1_554 ?
Cu1 O3 Nd1 144.56(11) 4_565 1_554 ?
C4 O4 Nd1 91.96(19) . 1_554 ?
P1 O5 Nd1 134.69(13) . . ?
P1 O6 Cu1 119.91(14) . . ?
P1 O7 Nd1 137.51(13) . 4_565 ?
Nd1 O8 H8A 110.2 . . ?
Nd1 O8 H8B 124.4 . . ?
H8A O8 H8B 108.0 . . ?
Nd1 O9 H9A 121.1 . . ?
Nd1 O9 H9B 120.5 . . ?
H9A O9 H9B 107.5 . . ?
C6 O10 Nd1 118.63(19) . . ?
C6 O11 Nd1 120.6(2) 3_657 . ?
H12A O12 H12B 108.1 . . ?
H12B O12' H12C 134.7 . . ?
H12B O12' H12D 114.4 . . ?
H12C O12' H12D 108.0 . . ?
Cu1 O13 H13A 74.9 . . ?
Cu1 O13 H13B 112.9 . . ?
H13A O13 H13B 113.7 . . ?
H14A O14 H14B 108.0 . . ?

loop_
_geom_bond_atom_site_label_1
_geom_bond_atom_site_label_2
_geom_bond_distance
_geom_bond_site_symmetry_2
_geom_bond_publ_flag
Cu1 O6 1.927(2) . ?
Cu1 O1 1.952(2) 4_566 ?
Cu1 O3 1.962(2) 4_566 ?
Cu1 N1 2.004(3) 4_566 ?
Cu1 O13 2.613(3) . ?
Nd1 O7 2.384(2) 4_566 ?
Nd1 O5 2.420(2) . ?
Nd1 O11 2.477(2) . ?
Nd1 O2 2.483(2) 1_455 ?
Nd1 O10 2.506(2) . ?
Nd1 O9 2.508(2) . ?
Nd1 O8 2.566(2) . ?
Nd1 O3 2.577(2) 1_556 ?
Nd1 O4 2.735(2) 1_556 ?
Nd1 C4 3.037(3) 1_556 ?
P1 O5 1.511(2) . ?
P1 O7 1.518(2) . ?
P1 O6 1.550(2) . ?
P1 C5 1.805(3) . ?
C1 O2 1.254(4) . ?
C1 O1 1.276(4) . ?
C1 C2 1.524(5) . ?
C2 N1 1.490(4) . ?
C2 H2A 0.9900 . ?
C2 H2B 0.9900 . ?
C3 N1 1.479(4) . ?
C3 C4 1.522(4) . ?
C3 H3A 0.9900 . ?
C3 H3B 0.9900 . ?
C4 O4 1.229(4) . ?
C4 O3 1.293(4) . ?
C4 Nd1 3.037(3) 1_554 ?
C5 N1 1.496(4) . ?
C5 H5A 0.9746 . ?
C5 H5B 0.9763 . ?
C6 O11 1.249(4) 3_657 ?
C6 O10 1.263(4) . ?
C6 C6 1.551(6) 3_657 ?
N1 Cu1 2.004(3) 4_565 ?
O1 Cu1 1.952(2) 4_565 ?
O2 Nd1 2.483(2) 1_655 ?
O3 Cu1 1.962(2) 4_565 ?
O3 Nd1 2.577(2) 1_554 ?
O4 Nd1 2.735(2) 1_554 ?
O7 Nd1 2.384(2) 4_565 ?
O8 H8A 0.8411 . ?
O8 H8B 0.8452 . ?
O9 H9A 0.8397 . ?
O9 H9B 0.8411 . ?
O11 C6 1.249(4) 3_657 ?
O12 H12A 0.8430 . ?
O12 H12B 0.8428 . ?
O12' H12C 0.8414 . ?
O12' H12D 0.8437 . ?
O13 H13A 0.8009 . ?
O13 H13B 0.8236 . ?
O14 H14A 0.8457 . ?
O14 H14B 0.8404 . ?
